data_7207101
loop_
_publ_author_name
'C\^ircu, Monica'
'Pa\,scanu, Vlad'
'Soran, Albert'
'Braun, Beatrice'
'Terec, Anamaria'
'Socaci, Crina'
'Grosu, Ion'

_publ_section_title
;
 Solid state supramolecular assemblies of triol podands through H-bonds
;
_journal_issue 2
_journal_name_full CrystEngComm
_journal_page_first 632
_journal_paper_doi 10.1039/c1ce05971h
_journal_volume 14
_journal_year 2012
_chemical_formula_moiety 'C27 H42 O9'
_chemical_formula_sum 'C27 H42 O9'
_chemical_formula_weight 510.61
_chemical_name_systematic
;
?
;
_space_group_IT_number 14
_symmetry_cell_setting monoclinic
_symmetry_space_group_name_Hall '-P 2yn'
_symmetry_space_group_name_H-M 'P 1 21/n 1'
_atom_sites_solution_hydrogens geom
_atom_sites_solution_primary direct
_atom_sites_solution_secondary difmap
_audit_creation_method SHELXL-97
_cell_angle_alpha 90.00
_cell_angle_beta 90.750(2)
_cell_angle_gamma 90.00
_cell_formula_units_Z 4
_cell_length_a 6.9496(7)
_cell_length_b 17.9193(19)
_cell_length_c 22.411(2)
_cell_measurement_reflns_used 4195
_cell_measurement_temperature 297(2)
_cell_measurement_theta_max 26.35
_cell_measurement_theta_min 2.27
_cell_volume 2790.6(5)
_computing_cell_refinement 'Bruker SMART'
_computing_data_collection 'Bruker SMART'
_computing_data_reduction 'Bruker SAINT'
_computing_molecular_graphics 'DIAMOND 3 (Brandenburg, 2006)'
_computing_publication_material 'enCIFer (CCDC, 2003)'
_computing_structure_refinement 'Bruker SHELXTL'
_computing_structure_solution 'Bruker SHELXTL'
_diffrn_ambient_temperature 297(2)
_diffrn_measured_fraction_theta_full 1.000
_diffrn_measured_fraction_theta_max 1.000
_diffrn_measurement_device_type 'CCD area detector'
_diffrn_measurement_method 'phi and omega scans'
_diffrn_radiation_monochromator graphite
_diffrn_radiation_source 'fine-focus sealed tube'
_diffrn_radiation_type MoK\a
_diffrn_radiation_wavelength 0.71073
_diffrn_reflns_av_R_equivalents 0.0629
_diffrn_reflns_av_sigmaI/netI 0.0611
_diffrn_reflns_limit_h_max 8
_diffrn_reflns_limit_h_min -7
_diffrn_reflns_limit_k_max 21
_diffrn_reflns_limit_k_min -21
_diffrn_reflns_limit_l_max 26
_diffrn_reflns_limit_l_min -26
_diffrn_reflns_number 19896
_diffrn_reflns_theta_full 25.00
_diffrn_reflns_theta_max 25.00
_diffrn_reflns_theta_min 1.82
_exptl_absorpt_coefficient_mu 0.090
_exptl_absorpt_correction_T_max 0.9822
_exptl_absorpt_correction_T_min 0.9495
_exptl_absorpt_correction_type multi-scan
_exptl_absorpt_process_details 'Bruker, 2001.'
_exptl_crystal_colour colourless
_exptl_crystal_density_diffrn 1.215
_exptl_crystal_density_method 'not measured'
_exptl_crystal_description block
_exptl_crystal_F_000 1104
_exptl_crystal_size_max 0.58
_exptl_crystal_size_mid 0.36
_exptl_crystal_size_min 0.20
_refine_diff_density_max 0.538
_refine_diff_density_min -0.333
_refine_diff_density_rms 0.069
_refine_ls_extinction_method none
_refine_ls_goodness_of_fit_ref 1.179
_refine_ls_hydrogen_treatment constr
_refine_ls_matrix_type full
_refine_ls_number_parameters 332
_refine_ls_number_reflns 4907
_refine_ls_number_restraints 1
_refine_ls_restrained_S_all 1.179
_refine_ls_R_factor_all 0.1420
_refine_ls_R_factor_gt 0.1097
_refine_ls_shift/su_max 0.000
_refine_ls_shift/su_mean 0.000
_refine_ls_structure_factor_coef Fsqd
_refine_ls_weighting_details 'calc w=1/[\s^2^(Fo^2^)+(0.0863P)^2^+4.2400P] where P=(Fo^2^+2Fc^2^)/3'
_refine_ls_weighting_scheme calc
_refine_ls_wR_factor_gt 0.2311
_refine_ls_wR_factor_ref 0.2485
_reflns_number_gt 3725
_reflns_number_total 4907
_reflns_threshold_expression >2sigma(I)
_cod_data_source_file c1ce05971h.txt
_cod_data_source_block 129alb
_cod_depositor_comments
;
The following automatic conversions were performed:

'_symmetry_cell_setting' value 'Monoclinic' changed to 'monoclinic'
according to /home/saulius/struct/CIF-dictionaries/cif_core.dic
dictionary named 'cif_core.dic' version 2.4.1 from 2010-06-29.

Automatic conversion script
Id: cif_fix_values 1715 2011-07-08 13:25:40Z adriana 
;
_cod_original_sg_symbol_H-M 'P2(1)/n '
_cod_database_code 7207101

loop_
_symmetry_equiv_pos_as_xyz
'x, y, z'
'-x+1/2, y+1/2, -z+1/2'
'-x, -y, -z'
'x-1/2, -y-1/2, z-1/2'

loop_
_atom_site_label
_atom_site_type_symbol
_atom_site_fract_x
_atom_site_fract_y
_atom_site_fract_z
_atom_site_U_iso_or_equiv
_atom_site_adp_type
_atom_site_occupancy
_atom_site_symmetry_multiplicity
_atom_site_calc_flag
_atom_site_refinement_flags
C1 C 0.0874(6) 0.2399(2) 0.29013(17) 0.0259(9) Uani 1 1 d .
C2 C 0.0237(5) 0.1748(2) 0.26341(17) 0.0249(9) Uani 1 1 d .
H2 H 0.0497 0.1293 0.2817 0.030 Uiso 1 1 calc R
C3 C -0.0778(5) 0.1760(2) 0.21014(16) 0.0243(9) Uani 1 1 d .
C4 C -0.1207(5) 0.2437(2) 0.18378(17) 0.0230(9) Uani 1 1 d .
H4 H -0.1888 0.2449 0.1478 0.028 Uiso 1 1 calc R
C5 C -0.0633(5) 0.3101(2) 0.21050(16) 0.0233(9) Uani 1 1 d .
C6 C 0.0415(6) 0.3077(2) 0.26318(16) 0.0259(9) Uani 1 1 d .
H6 H 0.0822 0.3520 0.2809 0.031 Uiso 1 1 calc R
C7 C 0.2141(6) 0.2357(2) 0.34640(17) 0.0276(9) Uani 1 1 d .
C8 C 0.0425(7) 0.3188(3) 0.4089(2) 0.0431(12) Uani 1 1 d .
H8A H -0.0615 0.3257 0.3802 0.052 Uiso 1 1 calc R
H8B H 0.0574 0.3648 0.4313 0.052 Uiso 1 1 calc R
C9 C -0.0103(7) 0.2557(3) 0.45178(19) 0.0414(12) Uani 1 1 d .
C10 C -0.0157(7) 0.1862(3) 0.41386(19) 0.0408(12) Uani 1 1 d .
H10A H -0.0405 0.1433 0.4390 0.049 Uiso 1 1 calc R
H10B H -0.1203 0.1900 0.3849 0.049 Uiso 1 1 calc R
C11 C 0.1396(9) 0.2495(3) 0.5015(2) 0.0617(16) Uani 1 1 d .
H11A H 0.1107 0.2072 0.5262 0.092 Uiso 1 1 calc R
H11B H 0.1381 0.2940 0.5253 0.092 Uiso 1 1 calc R
H11C H 0.2647 0.2432 0.4845 0.092 Uiso 1 1 calc R
C12 C -0.2096(9) 0.2705(4) 0.4773(3) 0.0767(19) Uani 1 1 d .
H12A H -0.2978 0.2824 0.4454 0.115 Uiso 1 1 calc R
H12B H -0.2025 0.3115 0.5047 0.115 Uiso 1 1 calc R
H12C H -0.2536 0.2268 0.4978 0.115 Uiso 1 1 calc R
C13 C 0.4191(7) 0.2171(3) 0.3308(2) 0.0474(13) Uani 1 1 d .
H13A H 0.4999 0.2264 0.3656 0.057 Uiso 1 1 calc R
H13B H 0.4262 0.1641 0.3221 0.057 Uiso 1 1 calc R
C14 C -0.1642(6) 0.1046(2) 0.18399(17) 0.0250(9) Uani 1 1 d .
C15 C 0.1274(6) 0.0343(2) 0.17474(18) 0.0315(10) Uani 1 1 d .
H15A H 0.1905 -0.0111 0.1880 0.038 Uiso 1 1 calc R
H15B H 0.2076 0.0762 0.1866 0.038 Uiso 1 1 calc R
C16 C 0.1048(6) 0.0331(2) 0.10728(18) 0.0327(10) Uani 1 1 d .
C17 C -0.0051(7) 0.1039(2) 0.09188(18) 0.0352(11) Uani 1 1 d .
H17A H 0.0719 0.1469 0.1031 0.042 Uiso 1 1 calc R
H17B H -0.0278 0.1059 0.0491 0.042 Uiso 1 1 calc R
C18 C -0.0040(7) -0.0359(3) 0.0871(2) 0.0457(13) Uani 1 1 d .
H18A H -0.1309 -0.0353 0.1035 0.069 Uiso 1 1 calc R
H18B H 0.0631 -0.0797 0.1008 0.069 Uiso 1 1 calc R
H18C H -0.0131 -0.0366 0.0444 0.069 Uiso 1 1 calc R
C19 C 0.3036(7) 0.0361(3) 0.0797(2) 0.0526(14) Uani 1 1 d .
H19A H 0.2909 0.0380 0.0370 0.079 Uiso 1 1 calc R
H19B H 0.3750 -0.0077 0.0910 0.079 Uiso 1 1 calc R
H19C H 0.3703 0.0797 0.0937 0.079 Uiso 1 1 calc R
C20 C -0.3656(6) 0.0913(2) 0.2090(2) 0.0367(11) Uani 1 1 d U
H20A H -0.4150 0.0442 0.1939 0.044 Uiso 1 1 calc R
H20B H -0.3569 0.0877 0.2521 0.044 Uiso 1 1 calc R
C21 C -0.1396(6) 0.3835(2) 0.18625(17) 0.0247(9) Uani 1 1 d .
C22 C 0.0083(7) 0.3845(3) 0.09152(19) 0.0410(12) Uani 1 1 d .
H22A H -0.0199 0.3839 0.0490 0.049 Uiso 1 1 calc R
H22B H 0.0845 0.3407 0.1010 0.049 Uiso 1 1 calc R
C23 C 0.1227(7) 0.4540(3) 0.10695(19) 0.0405(12) Uani 1 1 d .
C24 C 0.1512(7) 0.4504(3) 0.17466(19) 0.0375(11) Uani 1 1 d .
H24A H 0.2294 0.4073 0.1849 0.045 Uiso 1 1 calc R
H24B H 0.2194 0.4947 0.1881 0.045 Uiso 1 1 calc R
C25 C 0.3177(8) 0.4515(4) 0.0771(2) 0.0712(18) Uani 1 1 d .
H25A H 0.3860 0.4076 0.0898 0.107 Uiso 1 1 calc R
H25B H 0.3904 0.4951 0.0881 0.107 Uiso 1 1 calc R
H25C H 0.2998 0.4503 0.0346 0.107 Uiso 1 1 calc R
C26 C 0.0135(9) 0.5248(3) 0.0899(2) 0.0559(15) Uani 1 1 d .
H26A H -0.0142 0.5245 0.0478 0.084 Uiso 1 1 calc R
H26B H 0.0908 0.5676 0.0996 0.084 Uiso 1 1 calc R
H26C H -0.1047 0.5270 0.1115 0.084 Uiso 1 1 calc R
C27 C -0.3416(7) 0.3972(3) 0.2093(2) 0.0403(11) Uani 1 1 d .
H27A H -0.3866 0.4454 0.1952 0.048 Uiso 1 1 calc R
H27B H -0.4275 0.3593 0.1932 0.048 Uiso 1 1 calc R
O1 O 0.1593(4) 0.17519(15) 0.38350(12) 0.0324(7) Uani 1 1 d .
O2 O 0.2148(4) 0.30364(16) 0.37822(12) 0.0374(8) Uani 1 1 d .
O3 O 0.4945(5) 0.25555(19) 0.28333(16) 0.0576(10) Uani 1 1 d .
H3 H 0.4930 0.3004 0.2905 0.086 Uiso 1 1 calc R
O4 O -0.1839(4) 0.10703(15) 0.12160(11) 0.0302(7) Uani 1 1 d .
O5 O -0.0583(4) 0.04058(14) 0.20266(11) 0.0267(7) Uani 1 1 d .
O6 O -0.4960(5) 0.1496(2) 0.19306(17) 0.0619(11) Uani 1 1 d U
H6A H -0.4562 0.1893 0.2065 0.093 Uiso 1 1 calc R
O7 O -0.0275(4) 0.44557(14) 0.20429(11) 0.0308(7) Uani 1 1 d .
O8 O -0.1679(4) 0.38209(15) 0.12375(12) 0.0322(7) Uani 1 1 d .
O9 O -0.3487(5) 0.39566(17) 0.27210(14) 0.0503(10) Uani 1 1 d .
H9 H -0.3581 0.4384 0.2848 0.075 Uiso 1 1 calc R

loop_
_atom_site_aniso_label
_atom_site_aniso_U_11
_atom_site_aniso_U_22
_atom_site_aniso_U_33
_atom_site_aniso_U_23
_atom_site_aniso_U_13
_atom_site_aniso_U_12
C1 0.026(2) 0.024(2) 0.028(2) -0.0032(17) 0.0058(17) -0.0040(17)
C2 0.026(2) 0.019(2) 0.029(2) 0.0030(17) 0.0063(17) 0.0018(17)
C3 0.021(2) 0.024(2) 0.028(2) 0.0013(17) 0.0094(17) -0.0040(17)
C4 0.021(2) 0.026(2) 0.0223(19) -0.0024(17) 0.0023(16) -0.0019(17)
C5 0.022(2) 0.022(2) 0.026(2) 0.0009(16) 0.0099(16) -0.0019(17)
C6 0.033(2) 0.018(2) 0.027(2) -0.0022(16) 0.0019(18) -0.0030(17)
C7 0.027(2) 0.033(2) 0.023(2) -0.0050(17) -0.0007(17) -0.0005(18)
C8 0.064(3) 0.030(3) 0.036(3) -0.011(2) 0.004(2) 0.008(2)
C9 0.048(3) 0.048(3) 0.028(2) -0.006(2) 0.007(2) -0.003(2)
C10 0.048(3) 0.043(3) 0.031(2) 0.008(2) 0.008(2) -0.009(2)
C11 0.084(4) 0.068(4) 0.033(3) 0.001(3) -0.007(3) -0.008(3)
C12 0.073(4) 0.100(5) 0.058(4) -0.014(3) 0.024(3) 0.006(4)
C13 0.036(3) 0.068(4) 0.038(3) 0.001(2) -0.002(2) -0.002(3)
C14 0.027(2) 0.018(2) 0.030(2) -0.0036(16) -0.0008(17) -0.0044(17)
C15 0.033(3) 0.024(2) 0.038(2) -0.0036(18) 0.0008(19) 0.0025(19)
C16 0.046(3) 0.024(2) 0.029(2) -0.0053(18) 0.005(2) -0.0009(19)
C17 0.047(3) 0.034(3) 0.024(2) -0.0027(18) 0.0032(19) -0.002(2)
C18 0.064(4) 0.033(3) 0.040(3) -0.012(2) 0.001(2) 0.001(2)
C19 0.050(3) 0.056(3) 0.052(3) -0.004(3) 0.013(3) 0.011(3)
C20 0.031(3) 0.023(2) 0.056(3) -0.004(2) 0.005(2) -0.0066(19)
C21 0.030(2) 0.017(2) 0.027(2) -0.0025(16) -0.0025(17) -0.0005(17)
C22 0.061(3) 0.037(3) 0.026(2) 0.0025(19) 0.003(2) -0.003(2)
C23 0.056(3) 0.035(3) 0.030(2) 0.003(2) 0.001(2) -0.006(2)
C24 0.042(3) 0.033(3) 0.037(3) 0.003(2) 0.000(2) -0.013(2)
C25 0.065(4) 0.098(5) 0.051(3) 0.005(3) 0.020(3) -0.017(3)
C26 0.090(4) 0.037(3) 0.041(3) 0.008(2) -0.007(3) -0.014(3)
C27 0.039(3) 0.031(3) 0.051(3) 0.005(2) 0.006(2) 0.010(2)
O1 0.0433(18) 0.0252(16) 0.0288(15) 0.0075(12) 0.0026(13) 0.0042(13)
O2 0.052(2) 0.0320(17) 0.0284(16) -0.0058(13) -0.0012(14) -0.0134(15)
O3 0.052(2) 0.058(2) 0.063(2) -0.0044(18) 0.0227(18) -0.0139(18)
O4 0.0361(17) 0.0282(16) 0.0262(15) -0.0066(12) -0.0069(12) -0.0002(13)
O5 0.0312(17) 0.0157(14) 0.0331(15) -0.0003(11) 0.0006(12) -0.0050(12)
O6 0.042(2) 0.053(2) 0.090(3) -0.016(2) 0.0005(19) -0.0030(18)
O7 0.0438(19) 0.0201(15) 0.0286(15) -0.0015(12) 0.0021(13) -0.0016(13)
O8 0.0372(18) 0.0281(16) 0.0313(16) 0.0027(12) -0.0054(13) -0.0023(13)
O9 0.066(2) 0.0299(18) 0.055(2) -0.0050(15) 0.0310(18) 0.0053(18)

loop_
_atom_type_symbol
_atom_type_description
_atom_type_scat_dispersion_real
_atom_type_scat_dispersion_imag
_atom_type_scat_source
C C 0.0033 0.0016 'International Tables Vol C Tables 4.2.6.8 and 6.1.1.4'
H H 0.0000 0.0000 'International Tables Vol C Tables 4.2.6.8 and 6.1.1.4'
O O 0.0106 0.0060 'International Tables Vol C Tables 4.2.6.8 and 6.1.1.4'

loop_
_geom_angle_atom_site_label_1
_geom_angle_atom_site_label_2
_geom_angle_atom_site_label_3
_geom_angle
C2 C1 C6 118.6(4)
C2 C1 C7 119.5(4)
C6 C1 C7 121.7(3)
C3 C2 C1 121.3(4)
C3 C2 H2 119.3
C1 C2 H2 119.3
C2 C3 C4 119.3(4)
C2 C3 C14 120.9(3)
C4 C3 C14 119.4(3)
C3 C4 C5 120.6(4)
C3 C4 H4 119.7
C5 C4 H4 119.7
C6 C5 C4 119.2(4)
C6 C5 C21 120.8(3)
C4 C5 C21 119.4(3)
C5 C6 C1 120.9(4)
C5 C6 H6 119.5
C1 C6 H6 119.5
O2 C7 O1 111.2(3)
O2 C7 C13 108.1(4)
O1 C7 C13 103.2(3)
O2 C7 C1 111.9(3)
O1 C7 C1 111.3(3)
C13 C7 C1 110.8(3)
O2 C8 C9 112.0(4)
O2 C8 H8A 109.2
C9 C8 H8A 109.2
O2 C8 H8B 109.2
C9 C8 H8B 109.2
H8A C8 H8B 107.9
C10 C9 C11 111.4(4)
C10 C9 C12 109.8(4)
C11 C9 C12 110.7(4)
C10 C9 C8 105.1(3)
C11 C9 C8 110.3(4)
C12 C9 C8 109.4(4)
O1 C10 C9 111.7(4)
O1 C10 H10A 109.3
C9 C10 H10A 109.3
O1 C10 H10B 109.3
C9 C10 H10B 109.3
H10A C10 H10B 107.9
C9 C11 H11A 109.5
C9 C11 H11B 109.5
H11A C11 H11B 109.5
C9 C11 H11C 109.5
H11A C11 H11C 109.5
H11B C11 H11C 109.5
C9 C12 H12A 109.5
C9 C12 H12B 109.5
H12A C12 H12B 109.5
C9 C12 H12C 109.5
H12A C12 H12C 109.5
H12B C12 H12C 109.5
O3 C13 C7 116.0(4)
O3 C13 H13A 108.3
C7 C13 H13A 108.3
O3 C13 H13B 108.3
C7 C13 H13B 108.3
H13A C13 H13B 107.4
O4 C14 O5 111.2(3)
O4 C14 C3 112.9(3)
O5 C14 C3 111.3(3)
O4 C14 C20 106.9(3)
O5 C14 C20 103.8(3)
C3 C14 C20 110.3(3)
O5 C15 C16 110.5(3)
O5 C15 H15A 109.5
C16 C15 H15A 109.5
O5 C15 H15B 109.5
C16 C15 H15B 109.5
H15A C15 H15B 108.1
C18 C16 C17 111.5(4)
C18 C16 C15 110.7(3)
C17 C16 C15 105.1(3)
C18 C16 C19 111.1(4)
C17 C16 C19 109.6(4)
C15 C16 C19 108.7(4)
O4 C17 C16 111.6(3)
O4 C17 H17A 109.3
C16 C17 H17A 109.3
O4 C17 H17B 109.3
C16 C17 H17B 109.3
H17A C17 H17B 108.0
C16 C18 H18A 109.5
C16 C18 H18B 109.5
H18A C18 H18B 109.5
C16 C18 H18C 109.5
H18A C18 H18C 109.5
H18B C18 H18C 109.5
C16 C19 H19A 109.5
C16 C19 H19B 109.5
H19A C19 H19B 109.5
C16 C19 H19C 109.5
H19A C19 H19C 109.5
H19B C19 H19C 109.5
O6 C20 C14 112.0(3)
O6 C20 H20A 109.2
C14 C20 H20A 109.2
O6 C20 H20B 109.2
C14 C20 H20B 109.2
H20A C20 H20B 107.9
O8 C21 O7 111.5(3)
O8 C21 C5 112.6(3)
O7 C21 C5 113.0(3)
O8 C21 C27 102.8(3)
O7 C21 C27 106.5(3)
C5 C21 C27 109.7(3)
O8 C22 C23 111.1(4)
O8 C22 H22A 109.4
C23 C22 H22A 109.4
O8 C22 H22B 109.4
C23 C22 H22B 109.4
H22A C22 H22B 108.0
C22 C23 C25 110.1(4)
C22 C23 C26 111.6(4)
C25 C23 C26 110.9(4)
C22 C23 C24 104.7(3)
C25 C23 C24 109.3(4)
C26 C23 C24 109.9(4)
O7 C24 C23 111.4(4)
O7 C24 H24A 109.4
C23 C24 H24A 109.4
O7 C24 H24B 109.4
C23 C24 H24B 109.4
H24A C24 H24B 108.0
C23 C25 H25A 109.5
C23 C25 H25B 109.5
H25A C25 H25B 109.5
C23 C25 H25C 109.5
H25A C25 H25C 109.5
H25B C25 H25C 109.5
C23 C26 H26A 109.5
C23 C26 H26B 109.5
H26A C26 H26B 109.5
C23 C26 H26C 109.5
H26A C26 H26C 109.5
H26B C26 H26C 109.5
O9 C27 C21 112.4(4)
O9 C27 H27A 109.1
C21 C27 H27A 109.1
O9 C27 H27B 109.1
C21 C27 H27B 109.1
H27A C27 H27B 107.9
C10 O1 C7 114.4(3)
C7 O2 C8 114.5(3)
C13 O3 H3 109.5
C14 O4 C17 113.1(3)
C14 O5 C15 113.4(3)
C20 O6 H6A 109.5
C21 O7 C24 113.4(3)
C21 O8 C22 113.0(3)
C27 O9 H9 109.5

loop_
_geom_bond_atom_site_label_1
_geom_bond_atom_site_label_2
_geom_bond_distance
C1 C2 1.382(5)
C1 C6 1.392(5)
C1 C7 1.530(6)
C2 C3 1.379(5)
C2 H2 0.9300
C3 C4 1.382(5)
C3 C14 1.526(5)
C4 C5 1.388(5)
C4 H4 0.9300
C5 C6 1.380(5)
C5 C21 1.516(5)
C6 H6 0.9300
C7 O2 1.411(5)
C7 O1 1.421(5)
C7 C13 1.509(6)
C8 O2 1.415(5)
C8 C9 1.531(6)
C8 H8A 0.9700
C8 H8B 0.9700
C9 C10 1.509(6)
C9 C11 1.520(7)
C9 C12 1.528(7)
C10 O1 1.415(5)
C10 H10A 0.9700
C10 H10B 0.9700
C11 H11A 0.9600
C11 H11B 0.9600
C11 H11C 0.9600
C12 H12A 0.9600
C12 H12B 0.9600
C12 H12C 0.9600
C13 O3 1.376(6)
C13 H13A 0.9700
C13 H13B 0.9700
C14 O4 1.404(5)
C14 O5 1.423(5)
C14 C20 1.533(6)
C15 O5 1.446(5)
C15 C16 1.518(6)
C15 H15A 0.9700
C15 H15B 0.9700
C16 C18 1.515(6)
C16 C17 1.517(6)
C16 C19 1.522(6)
C17 O4 1.419(5)
C17 H17A 0.9700
C17 H17B 0.9700
C18 H18A 0.9600
C18 H18B 0.9600
C18 H18C 0.9600
C19 H19A 0.9600
C19 H19B 0.9600
C19 H19C 0.9600
C20 O6 1.426(5)
C20 H20A 0.9700
C20 H20B 0.9700
C21 O8 1.412(5)
C21 O7 1.414(5)
C21 C27 1.522(6)
C22 O8 1.431(5)
C22 C23 1.514(6)
C22 H22A 0.9700
C22 H22B 0.9700
C23 C25 1.519(7)
C23 C26 1.525(7)
C23 C24 1.529(6)
C24 O7 1.419(5)
C24 H24A 0.9700
C24 H24B 0.9700
C25 H25A 0.9600
C25 H25B 0.9600
C25 H25C 0.9600
C26 H26A 0.9600
C26 H26B 0.9600
C26 H26C 0.9600
C27 O9 1.409(5)
C27 H27A 0.9700
C27 H27B 0.9700
O3 H3 0.8200
O6 H6A 0.8200
O9 H9 0.8200

loop_
_geom_torsion_atom_site_label_1
_geom_torsion_atom_site_label_2
_geom_torsion_atom_site_label_3
_geom_torsion_atom_site_label_4
_geom_torsion
C6 C1 C2 C3 2.1(6)
C7 C1 C2 C3 -174.8(3)
C1 C2 C3 C4 -1.7(6)
C1 C2 C3 C14 -174.0(3)
C2 C3 C4 C5 -0.2(5)
C14 C3 C4 C5 172.3(3)
C3 C4 C5 C6 1.5(5)
C3 C4 C5 C21 -170.0(3)
C4 C5 C6 C1 -1.0(6)
C21 C5 C6 C1 170.4(3)
C2 C1 C6 C5 -0.8(6)
C7 C1 C6 C5 176.1(3)
C2 C1 C7 O2 -160.9(3)
C6 C1 C7 O2 22.2(5)
C2 C1 C7 O1 -35.8(5)
C6 C1 C7 O1 147.4(4)
C2 C1 C7 C13 78.4(5)
C6 C1 C7 C13 -98.5(5)
O2 C8 C9 C10 -54.8(5)
O2 C8 C9 C11 65.3(5)
O2 C8 C9 C12 -172.6(4)
C11 C9 C10 O1 -64.1(5)
C12 C9 C10 O1 172.9(4)
C8 C9 C10 O1 55.3(5)
O2 C7 C13 O3 -78.1(5)
O1 C7 C13 O3 164.1(4)
C1 C7 C13 O3 44.8(6)
C2 C3 C14 O4 -153.2(3)
C4 C3 C14 O4 34.5(5)
C2 C3 C14 O5 -27.3(5)
C4 C3 C14 O5 160.3(3)
C2 C3 C14 C20 87.3(4)
C4 C3 C14 C20 -85.1(4)
O5 C15 C16 C18 -64.6(4)
O5 C15 C16 C17 55.9(4)
O5 C15 C16 C19 173.2(3)
C18 C16 C17 O4 62.5(4)
C15 C16 C17 O4 -57.4(4)
C19 C16 C17 O4 -174.0(3)
O4 C14 C20 O6 -60.7(4)
O5 C14 C20 O6 -178.3(3)
C3 C14 C20 O6 62.5(5)
C6 C5 C21 O8 154.6(3)
C4 C5 C21 O8 -33.9(5)
C6 C5 C21 O7 27.2(5)
C4 C5 C21 O7 -161.4(3)
C6 C5 C21 C27 -91.5(4)
C4 C5 C21 C27 80.0(4)
O8 C22 C23 C25 174.3(4)
O8 C22 C23 C26 -62.0(5)
O8 C22 C23 C24 56.9(5)
C22 C23 C24 O7 -56.5(5)
C25 C23 C24 O7 -174.5(4)
C26 C23 C24 O7 63.5(5)
O8 C21 C27 O9 176.0(3)
O7 C21 C27 O9 -66.6(4)
C5 C21 C27 O9 56.0(4)
C9 C10 O1 C7 -57.1(5)
O2 C7 O1 C10 52.6(4)
C13 C7 O1 C10 168.3(3)
C1 C7 O1 C10 -72.9(4)
O1 C7 O2 C8 -52.0(4)
C13 C7 O2 C8 -164.6(3)
C1 C7 O2 C8 73.2(4)
C9 C8 O2 C7 55.8(5)
O5 C14 O4 C17 -55.3(4)
C3 C14 O4 C17 70.6(4)
C20 C14 O4 C17 -167.9(3)
C16 C17 O4 C14 59.1(4)
O4 C14 O5 C15 54.6(4)
C3 C14 O5 C15 -72.2(4)
C20 C14 O5 C15 169.2(3)
C16 C15 O5 C14 -57.1(4)
O8 C21 O7 C24 -54.4(4)
C5 C21 O7 C24 73.6(4)
C27 C21 O7 C24 -165.8(3)
C23 C24 O7 C21 57.5(4)
O7 C21 O8 C22 54.6(4)
C5 C21 O8 C22 -73.6(4)
C27 C21 O8 C22 168.4(3)
C23 C22 O8 C21 -58.5(4)
